data_4131565
loop_
_publ_author_name
'Finkbeiner, Peter'
'Murai, Kenichi'
'R\"opke, Michael'
'Sarpong, Richmond'

_publ_section_title
;
 Total Synthesis of Terpenoids Employing a &quot;Benzannulation of
 Carvone&quot; Strategy: Synthesis of (-)-Crotogoudin.
;
_journal_issue 33
_journal_name_full 'Journal of the American Chemical Society'
_journal_page_first 11349
_journal_page_last 11352
_journal_paper_doi 10.1021/jacs.7b06823
_journal_volume 139
_journal_year 2017
_chemical_absolute_configuration ad
_chemical_formula_sum 'C20 H26 O3'
_chemical_formula_weight 314.41
_chemical_name_common PF156
_chemical_name_systematic sarpong138
_space_group.centring_type C-centered

_space_group_crystal_system orthorhombic
_space_group_IT_number 20
_space_group_name_Hall 'C 2c 2'
_space_group_name_H-M_alt 'C 2 2 21'
_atom_sites_solution_hydrogens geom
_atom_sites_solution_primary iterative
_atom_sites_solution_secondary difmap
_audit_creation_method SHELXL-2016/6
_cell_angle_alpha 90
_cell_angle_beta 90
_cell_angle_gamma 90
_cell_formula_units_Z 8
_cell_length_a 9.2436(4)
_cell_length_b 10.9618(4)
_cell_length_c 34.6834(15)
_cell_measurement_reflns_used 9895
_cell_measurement_temperature 100(2)
_cell_measurement_theta_max 68.66
_cell_measurement_theta_min 2.55
_cell_volume 3514.3(3)
_computing_cell_refinement 'Bruker SAINT'
_computing_data_collection 'Bruker APEX2'
_computing_data_reduction 'Bruker SAINT'
_computing_molecular_graphics ORTEP-32
_computing_publication_material WinGX
_computing_structure_refinement SHELXL-2016
_computing_structure_solution SHELXT-2014
_diffrn_ambient_temperature 100(2)
_diffrn_detector_area_resol_mean 8.366
_diffrn_measured_fraction_theta_full 0.999
_diffrn_measured_fraction_theta_max 0.998
_diffrn_measurement_device_type 'Bruker APEX-II CCD'
_diffrn_measurement_method '\f and \w scans'
_diffrn_radiation_type CuK\a
_diffrn_radiation_wavelength 1.54178
_diffrn_reflns_av_R_equivalents 0.0872
_diffrn_reflns_av_unetI/netI 0.0476
_diffrn_reflns_Laue_measured_fraction_full 0.999
_diffrn_reflns_Laue_measured_fraction_max 0.998
_diffrn_reflns_limit_h_max 11
_diffrn_reflns_limit_h_min -11
_diffrn_reflns_limit_k_max 13
_diffrn_reflns_limit_k_min -10
_diffrn_reflns_limit_l_max 41
_diffrn_reflns_limit_l_min -41
_diffrn_reflns_number 33148
_diffrn_reflns_point_group_measured_fraction_full 0.998
_diffrn_reflns_point_group_measured_fraction_max 0.994
_diffrn_reflns_theta_full 67.000
_diffrn_reflns_theta_max 68.670
_diffrn_reflns_theta_min 2.548
_diffrn_source 'microfocus rotating anode'
_exptl_absorpt_coefficient_mu 0.621
_exptl_absorpt_correction_T_max 0.929
_exptl_absorpt_correction_T_min 0.746
_exptl_absorpt_correction_type multi-scan
_exptl_absorpt_process_details SADABS
_exptl_crystal_colour colorless
_exptl_crystal_density_diffrn 1.188
_exptl_crystal_description plate
_exptl_crystal_F_000 1360
_exptl_crystal_size_max 0.060
_exptl_crystal_size_mid 0.050
_exptl_crystal_size_min 0.020
_refine_diff_density_max 0.199
_refine_diff_density_min -0.246
_refine_diff_density_rms 0.053
_refine_ls_abs_structure_details
; 
 Flack x determined using 1121 quotients [(I+)-(I-)]/[(I+)+(I-)] 
 (Parsons, Flack and Wagner, Acta Cryst. B69 (2013) 249-259). 
;
_refine_ls_abs_structure_Flack 0.02(19)
_refine_ls_extinction_method none
_refine_ls_goodness_of_fit_ref 1.127
_refine_ls_hydrogen_treatment constr
_refine_ls_matrix_type full
_refine_ls_number_parameters 213
_refine_ls_number_reflns 3240
_refine_ls_number_restraints 0
_refine_ls_restrained_S_all 1.127
_refine_ls_R_factor_all 0.0704
_refine_ls_R_factor_gt 0.0664
_refine_ls_shift/su_max 0.000
_refine_ls_shift/su_mean 0.000
_refine_ls_structure_factor_coef Fsqd
_refine_ls_weighting_details 'w=1/[\s^2^(Fo^2^)+10.8727P] where P=(Fo^2^+2Fc^2^)/3'
_refine_ls_weighting_scheme calc
_refine_ls_wR_factor_gt 0.1451
_refine_ls_wR_factor_ref 0.1468
_reflns_Friedel_coverage 0.756
_reflns_Friedel_fraction_full 0.998
_reflns_Friedel_fraction_max 0.989
_reflns_number_gt 3007
_reflns_number_total 3240
_reflns_threshold_expression 'I > 2\s(I)'
_cod_data_source_file ja7b06823_si_002.cif
_cod_data_source_block sarpong138
_cod_database_code 4131565
_shelx_shelxl_version_number 2016/6
_shelx_space_group_comment
; 
The symmetry employed for this shelxl refinement is uniquely defined 
by the following loop, which should always be used as a source of 
symmetry information in preference to the above space-group names. 
They are only intended as comments. 
;
_shelx_estimated_absorpt_t_min 0.964
_shelx_estimated_absorpt_t_max 0.988

loop_
_space_group_symop_operation_xyz
'x, y, z'
'-x, -y, z+1/2'
'-x, y, -z+1/2'
'x, -y, -z'
'x+1/2, y+1/2, z'
'-x+1/2, -y+1/2, z+1/2'
'-x+1/2, y+1/2, -z+1/2'
'x+1/2, -y+1/2, -z'

loop_
_atom_site_label
_atom_site_type_symbol
_atom_site_fract_x
_atom_site_fract_y
_atom_site_fract_z
_atom_site_U_iso_or_equiv
_atom_site_adp_type
_atom_site_occupancy
_atom_site_site_symmetry_order
_atom_site_calc_flag
_atom_site_refinement_flags_posn
_atom_site_refinement_flags_adp
_atom_site_refinement_flags_occupancy
_atom_site_disorder_assembly
_atom_site_disorder_group
C1 C 0.4146(5) 0.2756(5) 0.63377(13) 0.0287(10) Uani 1 1 d . . . . .
C2 C 0.5424(5) 0.3683(5) 0.63349(15) 0.0354(12) Uani 1 1 d . . . . .
H2 H 0.500641 0.448964 0.641061 0.042 Uiso 1 1 calc R U . . .
C3 C 0.6025(6) 0.3841(5) 0.59271(15) 0.0345(11) Uani 1 1 d . . . . .
H3A H 0.692626 0.432845 0.593614 0.041 Uiso 1 1 calc R U . . .
H3B H 0.625733 0.303313 0.581579 0.041 Uiso 1 1 calc R U . . .
C4 C 0.4918(5) 0.4480(5) 0.56773(15) 0.0311(11) Uani 1 1 d . . . . .
H4A H 0.470119 0.528992 0.578955 0.037 Uiso 1 1 calc R U . . .
H4B H 0.533340 0.461150 0.541740 0.037 Uiso 1 1 calc R U . . .
C5 C 0.3529(5) 0.3764(4) 0.56399(13) 0.0285(10) Uani 1 1 d . . . . .
C6 C 0.3545(5) 0.2908(4) 0.52774(13) 0.0258(10) Uani 1 1 d . . . . .
H6A H 0.367984 0.340789 0.504245 0.031 Uiso 1 1 calc R U . . .
H6B H 0.437297 0.233861 0.529691 0.031 Uiso 1 1 calc R U . . .
C7 C 0.2144(5) 0.2175(5) 0.52407(14) 0.0296(11) Uani 1 1 d . . . . .
H7A H 0.235564 0.129158 0.526078 0.035 Uiso 1 1 calc R U . . .
H7B H 0.169272 0.232977 0.498646 0.035 Uiso 1 1 calc R U . . .
C8 C 0.1096(5) 0.2562(4) 0.55670(13) 0.0259(10) Uani 1 1 d . . . . .
H8 H 0.016758 0.209477 0.555708 0.031 Uiso 1 1 calc R U . . .
C9 C 0.1894(5) 0.2353(4) 0.59414(14) 0.0277(10) Uani 1 1 d . . . . .
H9 H 0.152718 0.182386 0.613508 0.033 Uiso 1 1 calc R U . . .
C10 C 0.3146(4) 0.2951(4) 0.59860(13) 0.0233(9) Uani 1 1 d . . . . .
C11 C 0.2220(5) 0.4603(4) 0.55772(13) 0.0253(10) Uani 1 1 d . . . . .
C12 C 0.0851(5) 0.3900(4) 0.55301(13) 0.0278(10) Uani 1 1 d . . . . .
C13 C 0.4702(6) 0.1428(5) 0.63230(15) 0.0329(11) Uani 1 1 d . . . . .
H13A H 0.387810 0.086786 0.630775 0.049 Uiso 1 1 calc R U . . .
H13B H 0.526320 0.125316 0.655635 0.049 Uiso 1 1 calc R U . . .
H13C H 0.531879 0.132081 0.609567 0.049 Uiso 1 1 calc R U . . .
C14 C 0.3245(6) 0.2874(5) 0.67118(14) 0.0358(12) Uani 1 1 d . . . . .
H14A H 0.252741 0.220314 0.671717 0.043 Uiso 1 1 calc R U . . .
H14B H 0.389982 0.275745 0.693458 0.043 Uiso 1 1 calc R U . . .
C15 C 0.2445(6) 0.4074(6) 0.67646(15) 0.0388(13) Uani 1 1 d . . . . .
H15A H 0.316348 0.472855 0.680963 0.047 Uiso 1 1 calc R U . . .
H15B H 0.192627 0.426895 0.652257 0.047 Uiso 1 1 calc R U . . .
C16 C 0.1374(6) 0.4078(5) 0.70920(14) 0.0360(12) Uani 1 1 d . . . . .
C17 C 0.6620(7) 0.3403(7) 0.66266(18) 0.0568(19) Uani 1 1 d . . . . .
C18 C 0.6564(9) 0.3934(12) 0.6978(2) 0.107(4) Uani 1 1 d . . . . .
H18A H 0.733821 0.382603 0.715508 0.129 Uiso 1 1 calc R U . . .
H18B H 0.575108 0.441584 0.704830 0.129 Uiso 1 1 calc R U . . .
C19 C 0.7856(7) 0.2656(8) 0.6510(2) 0.068(2) Uani 1 1 d . . . . .
H19A H 0.848607 0.313255 0.633940 0.102 Uiso 1 1 calc R U . . .
H19B H 0.750964 0.193151 0.637243 0.102 Uiso 1 1 calc R U . . .
H19C H 0.839982 0.240507 0.673878 0.102 Uiso 1 1 calc R U . . .
C20 C -0.0396(6) 0.4452(5) 0.54559(14) 0.0326(12) Uani 1 1 d . . . . .
H20A H -0.124988 0.398227 0.542047 0.039 Uiso 1 1 calc R U . . .
H20B H -0.043542 0.531584 0.543814 0.039 Uiso 1 1 calc R U . . .
O1 O 0.2308(4) 0.5707(3) 0.55592(11) 0.0345(8) Uani 1 1 d . . . . .
O2 O 0.0888(5) 0.3058(4) 0.72082(12) 0.0450(10) Uani 1 1 d . . . . .
H2A H 0.071392 0.309720 0.744559 0.067 Uiso 0.49(8) 1 calc R U P A 1
O3 O 0.0997(5) 0.5091(4) 0.72272(11) 0.0500(11) Uani 1 1 d . . . . .
H3 H 0.034620 0.498664 0.739296 0.075 Uiso 0.51(8) 1 calc R U P A 2

loop_
_atom_site_aniso_label
_atom_site_aniso_U_11
_atom_site_aniso_U_22
_atom_site_aniso_U_33
_atom_site_aniso_U_23
_atom_site_aniso_U_13
_atom_site_aniso_U_12
C1 0.021(2) 0.037(3) 0.028(2) 0.000(2) -0.0010(19) 0.001(2)
C2 0.025(2) 0.046(3) 0.036(3) -0.006(2) -0.005(2) -0.001(2)
C3 0.026(2) 0.035(3) 0.043(3) -0.004(2) -0.001(2) -0.005(2)
C4 0.026(3) 0.030(3) 0.038(3) -0.001(2) 0.005(2) -0.005(2)
C5 0.027(2) 0.030(3) 0.028(2) 0.001(2) 0.000(2) 0.002(2)
C6 0.022(2) 0.025(2) 0.031(2) 0.000(2) 0.0011(19) 0.003(2)
C7 0.025(2) 0.030(3) 0.033(2) -0.002(2) -0.004(2) -0.002(2)
C8 0.020(2) 0.025(2) 0.032(2) -0.0004(19) -0.0017(19) 0.0002(18)
C9 0.030(3) 0.022(2) 0.031(2) 0.0070(19) 0.001(2) 0.000(2)
C10 0.012(2) 0.027(2) 0.031(2) -0.0010(19) 0.0013(17) -0.0025(18)
C11 0.026(2) 0.025(3) 0.024(2) 0.0006(19) 0.0041(19) 0.0031(19)
C12 0.031(2) 0.030(2) 0.023(2) -0.001(2) 0.0013(19) 0.001(2)
C13 0.029(3) 0.034(3) 0.036(3) 0.000(2) -0.003(2) 0.005(2)
C14 0.035(3) 0.046(3) 0.026(2) 0.001(2) -0.001(2) 0.009(3)
C15 0.040(3) 0.043(3) 0.034(3) 0.005(2) 0.008(2) 0.009(3)
C16 0.040(3) 0.041(3) 0.027(2) 0.002(2) -0.003(2) 0.004(3)
C17 0.031(3) 0.092(5) 0.047(3) -0.009(3) -0.013(3) -0.001(3)
C18 0.061(5) 0.204(12) 0.057(5) -0.033(6) -0.023(4) -0.015(7)
C19 0.035(3) 0.090(6) 0.079(5) 0.011(4) -0.022(3) 0.001(4)
C20 0.033(3) 0.031(3) 0.035(3) -0.004(2) 0.000(2) 0.009(2)
O1 0.0336(19) 0.0259(19) 0.044(2) 0.0011(16) 0.0027(16) 0.0032(15)
O2 0.040(2) 0.050(3) 0.044(2) -0.0012(19) 0.0071(19) -0.001(2)
O3 0.060(3) 0.052(3) 0.038(2) -0.0044(19) 0.013(2) 0.010(2)

loop_
_atom_type_symbol
_atom_type_description
_atom_type_scat_dispersion_real
_atom_type_scat_dispersion_imag
_atom_type_scat_source
C C 0.0181 0.0091 'International Tables Vol C Tables 4.2.6.8 and 6.1.1.4'
H H 0.0000 0.0000 'International Tables Vol C Tables 4.2.6.8 and 6.1.1.4'
O O 0.0492 0.0322 'International Tables Vol C Tables 4.2.6.8 and 6.1.1.4'

loop_
_geom_angle_atom_site_label_1
_geom_angle_atom_site_label_2
_geom_angle_atom_site_label_3
_geom_angle
C13 C1 C10 107.6(4)
C13 C1 C14 106.6(4)
C10 C1 C14 109.2(4)
C13 C1 C2 111.2(4)
C10 C1 C2 111.0(4)
C14 C1 C2 111.1(4)
C17 C2 C3 111.8(4)
C17 C2 C1 114.4(5)
C3 C2 C1 110.8(4)
C17 C2 H2 106.4
C3 C2 H2 106.4
C1 C2 H2 106.4
C4 C3 C2 109.7(4)
C4 C3 H3A 109.7
C2 C3 H3A 109.7
C4 C3 H3B 109.7
C2 C3 H3B 109.7
H3A C3 H3B 108.2
C5 C4 C3 112.6(4)
C5 C4 H4A 109.1
C3 C4 H4A 109.1
C5 C4 H4B 109.1
C3 C4 H4B 109.1
H4A C4 H4B 107.8
C4 C5 C11 111.8(4)
C4 C5 C10 115.5(4)
C11 C5 C10 106.1(4)
C4 C5 C6 111.8(4)
C11 C5 C6 104.6(4)
C10 C5 C6 106.3(4)
C7 C6 C5 111.9(4)
C7 C6 H6A 109.2
C5 C6 H6A 109.2
C7 C6 H6B 109.2
C5 C6 H6B 109.2
H6A C6 H6B 107.9
C6 C7 C8 108.9(4)
C6 C7 H7A 109.9
C8 C7 H7A 109.9
C6 C7 H7B 109.9
C8 C7 H7B 109.9
H7A C7 H7B 108.3
C12 C8 C9 107.3(4)
C12 C8 C7 107.6(4)
C9 C8 C7 106.3(4)
C12 C8 H8 111.8
C9 C8 H8 111.8
C7 C8 H8 111.8
C10 C9 C8 116.6(4)
C10 C9 H9 121.7
C8 C9 H9 121.7
C9 C10 C5 113.1(4)
C9 C10 C1 122.7(4)
C5 C10 C1 124.0(4)
O1 C11 C12 124.5(4)
O1 C11 C5 123.5(5)
C12 C11 C5 112.0(4)
C20 C12 C8 126.7(5)
C20 C12 C11 121.6(4)
C8 C12 C11 111.7(4)
C1 C13 H13A 109.5
C1 C13 H13B 109.5
H13A C13 H13B 109.5
C1 C13 H13C 109.5
H13A C13 H13C 109.5
H13B C13 H13C 109.5
C15 C14 C1 115.8(4)
C15 C14 H14A 108.3
C1 C14 H14A 108.3
C15 C14 H14B 108.3
C1 C14 H14B 108.3
H14A C14 H14B 107.4
C16 C15 C14 114.4(5)
C16 C15 H15A 108.7
C14 C15 H15A 108.7
C16 C15 H15B 108.7
C14 C15 H15B 108.7
H15A C15 H15B 107.6
O3 C16 O2 124.2(5)
O3 C16 C15 117.8(5)
O2 C16 C15 118.0(5)
C18 C17 C19 121.4(7)
C18 C17 C2 118.9(7)
C19 C17 C2 119.6(5)
C17 C18 H18A 120.0
C17 C18 H18B 120.0
H18A C18 H18B 120.0
C17 C19 H19A 109.5
C17 C19 H19B 109.5
H19A C19 H19B 109.5
C17 C19 H19C 109.5
H19A C19 H19C 109.5
H19B C19 H19C 109.5
C12 C20 H20A 120.0
C12 C20 H20B 120.0
H20A C20 H20B 120.0
C16 O2 H2A 109.5
C16 O3 H3 109.5

loop_
_geom_bond_atom_site_label_1
_geom_bond_atom_site_label_2
_geom_bond_distance
C1 C13 1.545(7)
C1 C10 1.545(6)
C1 C14 1.547(7)
C1 C2 1.558(7)
C2 C17 1.529(7)
C2 C3 1.530(7)
C2 H2 1.0000
C3 C4 1.512(7)
C3 H3A 0.9900
C3 H3B 0.9900
C4 C5 1.511(7)
C4 H4A 0.9900
C4 H4B 0.9900
C5 C11 1.535(6)
C5 C10 1.536(6)
C5 C6 1.569(6)
C6 C7 1.529(7)
C6 H6A 0.9900
C6 H6B 0.9900
C7 C8 1.549(7)
C7 H7A 0.9900
C7 H7B 0.9900
C8 C12 1.490(6)
C8 C9 1.511(6)
C8 H8 1.0000
C9 C10 1.339(6)
C9 H9 0.9500
C11 O1 1.214(6)
C11 C12 1.491(7)
C12 C20 1.327(7)
C13 H13A 0.9800
C13 H13B 0.9800
C13 H13C 0.9800
C14 C15 1.520(8)
C14 H14A 0.9900
C14 H14B 0.9900
C15 C16 1.507(7)
C15 H15A 0.9900
C15 H15B 0.9900
C16 O3 1.255(7)
C16 O2 1.270(7)
C17 C18 1.352(10)
C17 C19 1.463(9)
C18 H18A 0.9500
C18 H18B 0.9500
C19 H19A 0.9800
C19 H19B 0.9800
C19 H19C 0.9800
C20 H20A 0.9500
C20 H20B 0.9500
O2 H2A 0.8400
O3 H3 0.8400
